data_7217046
loop_
_publ_author_name
'Chang, Xin-Hong'
'Zhao, Ying'
'Han, Min-Le'
'Ma, Lu-Fang'
'Wang, Li-Ya'

_publ_section_title
;
 Five Cd(ii) coordination polymers based on
 2,3&#x2032;,5,5&#x2032;-biphenyltetracarboxylic acid and N-donor
 coligands: syntheses, structures and fluorescent properties
;
_journal_issue 28
_journal_name_full CrystEngComm
_journal_page_first 6417
_journal_paper_doi 10.1039/c4ce00355a
_journal_volume 16
_journal_year 2014
_chemical_formula_sum 'C41 H32 Cd2 N4 O18'
_chemical_formula_weight 1093.51
_chemical_name_systematic
;
 ?
;
_space_group_IT_number 15
_symmetry_cell_setting monoclinic
_symmetry_space_group_name_Hall '-C 2yc'
_symmetry_space_group_name_H-M 'C 1 2/c 1'
_atom_sites_solution_hydrogens geom
_atom_sites_solution_primary direct
_atom_sites_solution_secondary difmap
_audit_creation_method SHELXL-97
_cell_angle_alpha 90.00
_cell_angle_beta 109.469(16)
_cell_angle_gamma 90.00
_cell_formula_units_Z 4
_cell_length_a 18.65(3)
_cell_length_b 7.982(11)
_cell_length_c 27.53(4)
_cell_measurement_reflns_used 1526
_cell_measurement_temperature 296(2)
_cell_measurement_theta_max 20.93
_cell_measurement_theta_min 2.33
_cell_volume 3864(10)
_computing_cell_refinement 'Bruker SMART'
_computing_data_collection 'Bruker SMART'
_computing_data_reduction 'Bruker SAINT'
_computing_molecular_graphics 'Bruker SHELXTL'
_computing_publication_material 'Bruker SHELXTL'
_computing_structure_refinement 'SHELXL-97 (Sheldrick, 1997)'
_computing_structure_solution 'SHELXS-97 (Sheldrick, 1990)'
_diffrn_ambient_temperature 296(2)
_diffrn_measured_fraction_theta_full 0.984
_diffrn_measured_fraction_theta_max 0.984
_diffrn_measurement_device_type 'CCD area detector'
_diffrn_measurement_method 'phi and omega scans'
_diffrn_radiation_monochromator graphite
_diffrn_radiation_source 'fine-focus sealed tube'
_diffrn_radiation_type MoK\a
_diffrn_radiation_wavelength 0.71073
_diffrn_reflns_av_R_equivalents 0.1172
_diffrn_reflns_av_sigmaI/netI 0.1667
_diffrn_reflns_limit_h_max 22
_diffrn_reflns_limit_h_min -22
_diffrn_reflns_limit_k_max 9
_diffrn_reflns_limit_k_min -9
_diffrn_reflns_limit_l_max 26
_diffrn_reflns_limit_l_min -32
_diffrn_reflns_number 9642
_diffrn_reflns_theta_full 25.50
_diffrn_reflns_theta_max 25.50
_diffrn_reflns_theta_min 2.33
_exptl_absorpt_coefficient_mu 1.192
_exptl_absorpt_correction_T_max 0.7237
_exptl_absorpt_correction_T_min 0.6406
_exptl_absorpt_correction_type none
_exptl_crystal_density_diffrn 1.880
_exptl_crystal_density_meas 0
_exptl_crystal_density_method 'not measured'
_exptl_crystal_F_000 2184
_exptl_crystal_size_max 0.41
_exptl_crystal_size_mid 0.35
_exptl_crystal_size_min 0.29
_refine_diff_density_max 1.921
_refine_diff_density_min -1.978
_refine_diff_density_rms 0.239
_refine_ls_extinction_method none
_refine_ls_goodness_of_fit_ref 1.064
_refine_ls_hydrogen_treatment mixed
_refine_ls_matrix_type full
_refine_ls_number_parameters 295
_refine_ls_number_reflns 3552
_refine_ls_number_restraints 99
_refine_ls_restrained_S_all 1.068
_refine_ls_R_factor_all 0.1269
_refine_ls_R_factor_gt 0.0806
_refine_ls_shift/su_max 0.001
_refine_ls_shift/su_mean 0.000
_refine_ls_structure_factor_coef Fsqd
_refine_ls_weighting_details 'calc w=1/[\s^2^(Fo^2^)+(0.0834P)^2^+48.5902P] where P=(Fo^2^+2Fc^2^)/3'
_refine_ls_weighting_scheme calc
_refine_ls_wR_factor_gt 0.1987
_refine_ls_wR_factor_ref 0.2398
_reflns_number_gt 2413
_reflns_number_total 3552
_reflns_threshold_expression >2sigma(I)
_cod_data_source_file c4ce00355a2.cif
_cod_data_source_block a
_cod_depositor_comments
;
The following automatic conversions were performed:

'_symmetry_cell_setting' value 'Monoclinic' changed to 'monoclinic'
according to
/usr/data/users/saulius/crontab/automatic-downloads/current/RSC/lib/dictionaries/cif_core.dic
dictionary named 'cif_core.dic' version 2.4.2 from 2011-04-26.

Automatic conversion script
Id: cif_fix_values 2281 2013-09-26 08:29:07Z andrius 
;
_cod_original_cell_volume 3863(9)
_cod_original_sg_symbol_H-M C2/c
_cod_database_code 7217046

loop_
_symmetry_equiv_pos_as_xyz
'x, y, z'
'-x, y, -z+1/2'
'x+1/2, y+1/2, z'
'-x+1/2, y+1/2, -z+1/2'
'-x, -y, -z'
'x, -y, z-1/2'
'-x+1/2, -y+1/2, -z'
'x+1/2, -y+1/2, z-1/2'

loop_
_atom_site_label
_atom_site_type_symbol
_atom_site_fract_x
_atom_site_fract_y
_atom_site_fract_z
_atom_site_U_iso_or_equiv
_atom_site_adp_type
_atom_site_occupancy
_atom_site_symmetry_multiplicity
_atom_site_calc_flag
_atom_site_refinement_flags
Cd1 Cd 0.06259(4) -0.31307(10) 0.02677(3) 0.0252(3) Uani 1 1 d .
N1 N 0.0982(12) 0.667(2) 0.8293(9) 0.109(4) Uani 1 1 d U
N2 N 0.1722(10) 0.783(2) 0.8957(7) 0.091(4) Uani 1 1 d U
H2 H 0.2087 0.8259 0.9207 0.109 Uiso 1 1 calc R
O1 O -0.0116(4) -0.2115(10) -0.0528(3) 0.0329(19) Uani 1 1 d .
H1W H -0.0286 -0.1427 -0.0775 0.049 Uiso 1 1 d R
H2W H -0.0558 -0.2522 -0.0588 0.049 Uiso 1 1 d R
O2 O 0.4381(4) 0.0527(10) 0.0229(3) 0.036(2) Uani 1 1 d .
O3 O 0.4774(4) 0.2820(11) 0.0687(3) 0.035(2) Uani 1 1 d .
O4 O 0.4747(11) 0.291(3) 0.3037(7) 0.145(7) Uani 1 1 d U
O5 O 0.4196(7) 0.4344(17) 0.3484(4) 0.074(3) Uani 1 1 d .
H5 H 0.4429 0.3649 0.3698 0.110 Uiso 1 1 calc R
O6 O 0.0918(5) 0.4270(14) 0.1269(4) 0.055(3) Uani 1 1 d .
O7 O 0.1594(5) 0.5783(12) 0.0898(4) 0.048(2) Uani 1 1 d .
O8 O 0.1077(4) -0.0422(10) 0.0479(3) 0.0340(19) Uani 1 1 d .
O9 O 0.1718(4) -0.1654(10) 0.0034(4) 0.042(2) Uani 1 1 d .
C1 C 0.1523(6) 0.4894(15) 0.1261(5) 0.034(3) Uani 1 1 d .
C2 C 0.2241(6) 0.4563(14) 0.1711(4) 0.029(2) Uani 1 1 d .
C3 C 0.2280(7) 0.5269(16) 0.2197(5) 0.041(3) Uani 1 1 d .
H3 H 0.1859 0.5834 0.2224 0.049 Uiso 1 1 calc R
C4 C 0.2925(8) 0.5134(18) 0.2625(5) 0.048(4) Uani 1 1 d .
H4 H 0.2932 0.5611 0.2935 0.058 Uiso 1 1 calc R
C5 C 0.3564(7) 0.4292(19) 0.2597(5) 0.045(3) Uani 1 1 d .
C6 C 0.3537(6) 0.3627(16) 0.2115(4) 0.035(3) Uani 1 1 d .
H6 H 0.3969 0.3110 0.2088 0.042 Uiso 1 1 calc R
C7 C 0.2888(6) 0.3716(15) 0.1677(4) 0.027(2) Uani 1 1 d .
C8 C 0.2863(5) 0.2765(15) 0.1199(4) 0.027(2) Uani 1 1 d .
C9 C 0.3526(5) 0.2744(14) 0.1050(4) 0.024(2) Uani 1 1 d .
H9 H 0.3943 0.3403 0.1226 0.029 Uiso 1 1 calc R
C10 C 0.3550(5) 0.1737(13) 0.0641(4) 0.024(2) Uani 1 1 d .
C11 C 0.2930(5) 0.0714(14) 0.0390(4) 0.028(2) Uani 1 1 d .
H11 H 0.2943 0.0019 0.0122 0.033 Uiso 1 1 calc R
C12 C 0.2287(5) 0.0745(14) 0.0547(4) 0.028(2) Uani 1 1 d .
C13 C 0.2269(6) 0.1788(13) 0.0934(4) 0.027(2) Uani 1 1 d .
H13 H 0.1828 0.1830 0.1020 0.032 Uiso 1 1 calc R
C14 C 0.1647(5) -0.0527(15) 0.0317(4) 0.029(3) Uani 1 1 d .
C15 C 0.4275(5) 0.1685(12) 0.0509(4) 0.022(2) Uani 1 1 d .
C16 C 0.4237(7) 0.396(3) 0.3048(6) 0.061(5) Uani 1 1 d .
C17 C 0.1047(12) 0.775(3) 0.8949(9) 0.084(4) Uani 1 1 d U
H17 H 0.0877 0.8276 0.9193 0.101 Uiso 1 1 calc R
C18 C 0.1805(13) 0.720(3) 0.8540(9) 0.095(4) Uani 1 1 d U
H18 H 0.2227 0.7099 0.8433 0.114 Uiso 1 1 calc R
C19 C 0.0656(14) 0.697(3) 0.8612(10) 0.102(4) Uani 1 1 d U
H19 H 0.0168 0.6618 0.8582 0.123 Uiso 1 1 calc R
C20 C 0.0903(16) 0.548(4) 0.7861(10) 0.131(5) Uani 1 1 d U
H20A H 0.0921 0.4320 0.7967 0.157 Uiso 1 1 calc R
H20B H 0.1272 0.5683 0.7688 0.157 Uiso 1 1 calc R
C21 C 0.0000 0.612(6) 0.7500 0.156(10) Uani 1 2 d SU
H21A H -0.0114 0.6864 0.7743 0.188 Uiso 0.50 1 calc PR
H21B H 0.0114 0.6864 0.7257 0.188 Uiso 0.50 1 calc PR

loop_
_atom_site_aniso_label
_atom_site_aniso_U_11
_atom_site_aniso_U_22
_atom_site_aniso_U_33
_atom_site_aniso_U_23
_atom_site_aniso_U_13
_atom_site_aniso_U_12
Cd1 0.0200(4) 0.0265(5) 0.0292(5) -0.0045(4) 0.0084(3) -0.0038(3)
N1 0.120(6) 0.106(6) 0.103(6) -0.006(5) 0.041(5) -0.010(5)
N2 0.093(6) 0.085(6) 0.095(6) 0.005(5) 0.033(5) -0.002(5)
O1 0.026(4) 0.031(5) 0.039(5) 0.012(4) 0.008(3) 0.005(3)
O2 0.033(4) 0.036(5) 0.046(5) -0.015(4) 0.021(4) 0.001(4)
O3 0.024(4) 0.051(5) 0.033(5) -0.010(4) 0.013(4) -0.015(4)
O4 0.129(9) 0.192(11) 0.115(10) -0.026(8) 0.044(8) 0.037(8)
O5 0.105(9) 0.089(9) 0.015(5) -0.002(5) 0.005(6) 0.030(7)
O6 0.036(5) 0.076(7) 0.048(6) -0.017(6) 0.009(4) -0.014(5)
O7 0.045(5) 0.042(5) 0.046(6) 0.004(5) 0.001(4) 0.008(4)
O8 0.020(4) 0.036(5) 0.044(5) -0.003(4) 0.008(3) -0.011(3)
O9 0.019(4) 0.034(5) 0.069(7) -0.025(4) 0.009(4) -0.004(3)
C1 0.031(6) 0.038(7) 0.038(8) -0.010(6) 0.016(6) 0.005(5)
C2 0.031(6) 0.029(6) 0.023(6) -0.001(5) 0.006(5) 0.004(5)
C3 0.053(8) 0.042(8) 0.029(8) -0.007(6) 0.016(6) 0.009(6)
C4 0.055(8) 0.062(9) 0.032(8) -0.018(7) 0.021(7) -0.007(7)
C5 0.039(7) 0.066(9) 0.032(8) -0.004(7) 0.015(6) -0.005(7)
C6 0.022(5) 0.061(8) 0.020(7) -0.016(5) 0.003(5) 0.004(5)
C7 0.021(5) 0.046(7) 0.016(6) -0.004(5) 0.008(4) 0.002(4)
C8 0.014(5) 0.042(7) 0.020(6) 0.002(5) 0.000(4) 0.006(4)
C9 0.015(5) 0.035(6) 0.023(6) -0.010(5) 0.007(4) -0.004(4)
C10 0.021(5) 0.022(6) 0.030(6) 0.009(5) 0.010(4) 0.000(4)
C11 0.022(5) 0.029(6) 0.029(7) -0.009(5) 0.005(5) -0.004(4)
C12 0.014(5) 0.032(6) 0.039(7) -0.014(5) 0.009(5) -0.008(4)
C13 0.029(5) 0.024(6) 0.031(7) -0.001(5) 0.015(5) -0.003(4)
C14 0.012(5) 0.031(6) 0.040(7) -0.004(5) 0.002(5) 0.004(4)
C15 0.026(5) 0.022(6) 0.019(6) -0.002(4) 0.010(4) 0.005(4)
C16 0.030(7) 0.123(15) 0.028(8) 0.001(8) 0.008(6) 0.014(8)
C17 0.087(6) 0.079(6) 0.093(6) 0.005(5) 0.038(5) 0.000(6)
C18 0.105(6) 0.093(7) 0.100(6) 0.011(5) 0.052(5) -0.002(6)
C19 0.099(6) 0.102(7) 0.106(7) 0.005(6) 0.035(5) -0.006(6)
C20 0.142(8) 0.125(8) 0.122(8) -0.011(6) 0.040(6) -0.001(7)
C21 0.148(11) 0.157(14) 0.146(12) 0.000 0.024(8) 0.000

loop_
_atom_type_symbol
_atom_type_description
_atom_type_scat_dispersion_real
_atom_type_scat_dispersion_imag
_atom_type_scat_source
C C 0.0033 0.0016 'International Tables Vol C Tables 4.2.6.8 and 6.1.1.4'
H H 0.0000 0.0000 'International Tables Vol C Tables 4.2.6.8 and 6.1.1.4'
N N 0.0061 0.0033 'International Tables Vol C Tables 4.2.6.8 and 6.1.1.4'
O O 0.0106 0.0060 'International Tables Vol C Tables 4.2.6.8 and 6.1.1.4'
Cd Cd -0.8075 1.2024 'International Tables Vol C Tables 4.2.6.8 and 6.1.1.4'

loop_
_geom_angle_atom_site_label_1
_geom_angle_atom_site_label_2
_geom_angle_atom_site_label_3
_geom_angle
_geom_angle_site_symmetry_1
_geom_angle_site_symmetry_3
O7 Cd1 O1 161.9(3) 1_545 .
O7 Cd1 O8 92.1(3) 1_545 .
O1 Cd1 O8 87.9(3) . .
O7 Cd1 O2 89.0(3) 1_545 7_545
O1 Cd1 O2 81.3(3) . 7_545
O8 Cd1 O2 146.6(3) . 7_545
O7 Cd1 O3 104.2(3) 1_545 3_445
O1 Cd1 O3 93.6(3) . 3_445
O8 Cd1 O3 80.0(3) . 3_445
O2 Cd1 O3 131.9(3) 7_545 3_445
O7 Cd1 O2 111.3(3) 1_545 3_445
O1 Cd1 O2 81.8(3) . 3_445
O8 Cd1 O2 131.0(2) . 3_445
O2 Cd1 O2 78.7(2) 7_545 3_445
O3 Cd1 O2 53.3(3) 3_445 3_445
O7 Cd1 O9 82.6(3) 1_545 .
O1 Cd1 O9 83.0(3) . .
O8 Cd1 O9 52.7(2) . .
O2 Cd1 O9 94.5(3) 7_545 .
O3 Cd1 O9 132.6(3) 3_445 .
O2 Cd1 O9 164.1(3) 3_445 .
C19 N1 C20 138(2) . .
C19 N1 C18 107(2) . .
C20 N1 C18 111(2) . .
C17 N2 C18 112(2) . .
C17 N2 H2 123.9 . .
C18 N2 H2 123.9 . .
Cd1 O1 H1W 158.6 . .
Cd1 O1 H2W 106.7 . .
H1W O1 H2W 90.6 . .
C15 O2 Cd1 169.0(7) . 7_545
C15 O2 Cd1 89.6(6) . 3
Cd1 O2 Cd1 101.3(2) 7_545 3
C15 O3 Cd1 96.1(6) . 3
C16 O5 H5 109.5 . .
C1 O7 Cd1 124.4(8) . 1_565
C14 O8 Cd1 97.2(7) . .
C14 O9 Cd1 85.2(6) . .
O6 C1 O7 124.9(12) . .
O6 C1 C2 118.5(11) . .
O7 C1 C2 116.6(10) . .
C7 C2 C3 118.2(10) . .
C7 C2 C1 124.7(10) . .
C3 C2 C1 116.9(10) . .
C4 C3 C2 121.7(11) . .
C4 C3 H3 119.1 . .
C2 C3 H3 119.1 . .
C3 C4 C5 120.6(11) . .
C3 C4 H4 119.7 . .
C5 C4 H4 119.7 . .
C4 C5 C6 117.9(11) . .
C4 C5 C16 123.3(12) . .
C6 C5 C16 118.7(12) . .
C7 C6 C5 122.7(10) . .
C7 C6 H6 118.6 . .
C5 C6 H6 118.6 . .
C6 C7 C2 118.6(10) . .
C6 C7 C8 119.6(9) . .
C2 C7 C8 121.4(10) . .
C13 C8 C9 118.1(10) . .
C13 C8 C7 122.9(9) . .
C9 C8 C7 118.6(9) . .
C10 C9 C8 120.1(9) . .
C10 C9 H9 119.9 . .
C8 C9 H9 119.9 . .
C11 C10 C9 119.4(9) . .
C11 C10 C15 121.6(10) . .
C9 C10 C15 118.8(9) . .
C10 C11 C12 119.3(10) . .
C10 C11 H11 120.3 . .
C12 C11 H11 120.3 . .
C13 C12 C11 119.9(9) . .
C13 C12 C14 120.6(9) . .
C11 C12 C14 119.3(9) . .
C8 C13 C12 123.1(10) . .
C8 C13 H13 118.5 . .
C12 C13 H13 118.5 . .
O9 C14 O8 123.1(10) . .
O9 C14 C12 120.9(9) . .
O8 C14 C12 115.7(10) . .
O2 C15 O3 120.9(9) . .
O2 C15 C10 120.2(9) . .
O3 C15 C10 119.0(9) . .
O5 C16 O4 117.6(15) . .
O5 C16 C5 117.0(12) . .
O4 C16 C5 122.1(15) . .
C19 C17 N2 114(3) . .
C19 C17 H17 123.1 . .
N2 C17 H17 123.1 . .
N2 C18 N1 95.9(19) . .
N2 C18 H18 132.1 . .
N1 C18 H18 132.1 . .
C17 C19 N1 110(3) . .
C17 C19 H19 125.0 . .
N1 C19 H19 125.0 . .
N1 C20 C21 95.2(19) . .
N1 C20 H20A 112.7 . .
C21 C20 H20A 112.7 . .
N1 C20 H20B 112.7 . .
C21 C20 H20B 112.7 . .
H20A C20 H20B 110.2 . .
C20 C21 C20 146(4) 2_556 .
C20 C21 H21A 100.4 2_556 .
C20 C21 H21A 100.4 . .
C20 C21 H21B 100.4 2_556 .
C20 C21 H21B 100.4 . .
H21A C21 H21B 104.3 . .

loop_
_geom_bond_atom_site_label_1
_geom_bond_atom_site_label_2
_geom_bond_distance
_geom_bond_site_symmetry_2
Cd1 O7 2.221(9) 1_545
Cd1 O1 2.312(8) .
Cd1 O8 2.322(8) .
Cd1 O2 2.349(8) 7_545
Cd1 O3 2.378(8) 3_445
Cd1 O2 2.526(8) 3_445
Cd1 O9 2.612(9) .
N1 C19 1.25(3) .
N1 C20 1.49(3) .
N1 C18 1.52(3) .
N2 C17 1.25(2) .
N2 C18 1.31(3) .
N2 H2 0.8600 .
O1 H1W 0.8491 .
O1 H2W 0.8500 .
O2 C15 1.259(12) .
O2 Cd1 2.349(8) 7_545
O2 Cd1 2.526(8) 3
O3 C15 1.274(12) .
O3 Cd1 2.378(8) 3
O4 C16 1.28(2) .
O5 C16 1.265(17) .
O5 H5 0.8200 .
O6 C1 1.240(14) .
O7 C1 1.268(15) .
O7 Cd1 2.221(9) 1_565
O8 C14 1.285(12) .
O9 C14 1.225(13) .
C1 C2 1.513(17) .
C2 C7 1.413(14) .
C2 C3 1.430(16) .
C3 C4 1.379(19) .
C3 H3 0.9300 .
C4 C5 1.392(18) .
C4 H4 0.9300 .
C5 C6 1.416(16) .
C5 C16 1.466(19) .
C6 C7 1.397(15) .
C6 H6 0.9300 .
C7 C8 1.506(15) .
C8 C13 1.351(15) .
C8 C9 1.426(13) .
C9 C10 1.397(15) .
C9 H9 0.9300 .
C10 C11 1.395(14) .
C10 C15 1.512(13) .
C11 C12 1.403(13) .
C11 H11 0.9300 .
C12 C13 1.361(15) .
C12 C14 1.535(14) .
C13 H13 0.9300 .
C17 C19 1.15(3) .
C17 H17 0.9300 .
C18 H18 0.9300 .
C19 H19 0.9300 .
C20 C21 1.72(3) .
C20 H20A 0.9700 .
C20 H20B 0.9700 .
C21 C20 1.72(3) 2_556
C21 H21A 0.9700 .
C21 H21B 0.9700 .

loop_
_geom_hbond_atom_site_label_D
_geom_hbond_atom_site_label_H
_geom_hbond_atom_site_label_A
_geom_hbond_distance_DH
_geom_hbond_distance_HA
_geom_hbond_distance_DA
_geom_hbond_angle_DHA
_geom_hbond_site_symmetry_A
O1 H1W O5 0.85 2.56 3.408(14) 179.6 8_455
O1 H2W O6 0.85 2.25 2.706(12) 113.6 5
O5 H5 O3 0.82 1.96 2.731(13) 156.5 2_655

loop_
_geom_torsion_atom_site_label_1
_geom_torsion_atom_site_label_2
_geom_torsion_atom_site_label_3
_geom_torsion_atom_site_label_4
_geom_torsion
_geom_torsion_site_symmetry_1
_geom_torsion_site_symmetry_4
O7 Cd1 O8 C14 71.8(7) 1_545 .
O1 Cd1 O8 C14 -90.1(7) . .
O2 Cd1 O8 C14 -19.5(9) 7_545 .
O3 Cd1 O8 C14 175.9(7) 3_445 .
O2 Cd1 O8 C14 -167.4(6) 3_445 .
O9 Cd1 O8 C14 -7.3(6) . .
O7 Cd1 O9 C14 -90.7(7) 1_545 .
O1 Cd1 O9 C14 100.3(7) . .
O8 Cd1 O9 C14 7.6(6) . .
O2 Cd1 O9 C14 -179.1(7) 7_545 .
O3 Cd1 O9 C14 11.8(8) 3_445 .
O2 Cd1 O9 C14 117.4(10) 3_445 .
Cd1 O7 C1 O6 13.1(17) 1_565 .
Cd1 O7 C1 C2 -167.9(7) 1_565 .
O6 C1 C2 C7 118.0(13) . .
O7 C1 C2 C7 -61.1(16) . .
O6 C1 C2 C3 -66.7(15) . .
O7 C1 C2 C3 114.2(12) . .
C7 C2 C3 C4 -0.2(19) . .
C1 C2 C3 C4 -175.9(12) . .
C2 C3 C4 C5 0(2) . .
C3 C4 C5 C6 2(2) . .
C3 C4 C5 C16 -173.7(15) . .
C4 C5 C6 C7 -3(2) . .
C16 C5 C6 C7 172.7(14) . .
C5 C6 C7 C2 2.6(19) . .
C5 C6 C7 C8 -171.1(12) . .
C3 C2 C7 C6 -0.9(17) . .
C1 C2 C7 C6 174.4(11) . .
C3 C2 C7 C8 172.7(11) . .
C1 C2 C7 C8 -12.0(18) . .
C6 C7 C8 C13 131.7(12) . .
C2 C7 C8 C13 -41.8(17) . .
C6 C7 C8 C9 -41.2(16) . .
C2 C7 C8 C9 145.3(11) . .
C13 C8 C9 C10 0.1(16) . .
C7 C8 C9 C10 173.4(10) . .
C8 C9 C10 C11 -2.0(16) . .
C8 C9 C10 C15 -177.3(10) . .
C9 C10 C11 C12 1.4(16) . .
C15 C10 C11 C12 176.5(10) . .
C10 C11 C12 C13 1.1(18) . .
C10 C11 C12 C14 -172.7(10) . .
C9 C8 C13 C12 2.5(17) . .
C7 C8 C13 C12 -170.4(11) . .
C11 C12 C13 C8 -3.2(18) . .
C14 C12 C13 C8 170.6(11) . .
Cd1 O9 C14 O8 -13.1(11) . .
Cd1 O9 C14 C12 160.0(10) . .
Cd1 O8 C14 O9 14.9(13) . .
Cd1 O8 C14 C12 -158.6(8) . .
C13 C12 C14 O9 -167.4(12) . .
C11 C12 C14 O9 6.4(18) . .
C13 C12 C14 O8 6.2(16) . .
C11 C12 C14 O8 -180.0(10) . .
Cd1 O2 C15 O3 169(3) 7_545 .
Cd1 O2 C15 O3 -3.1(10) 3 .
Cd1 O2 C15 C10 -11(5) 7_545 .
Cd1 O2 C15 C10 177.4(9) 3 .
Cd1 O3 C15 O2 3.3(11) 3 .
Cd1 O3 C15 C10 -177.2(8) 3 .
C11 C10 C15 O2 -11.6(16) . .
C9 C10 C15 O2 163.6(10) . .
C11 C10 C15 O3 168.8(10) . .
C9 C10 C15 O3 -16.0(15) . .
C4 C5 C16 O5 6(3) . .
C6 C5 C16 O5 -169.4(15) . .
C4 C5 C16 O4 165.4(18) . .
C6 C5 C16 O4 -10(3) . .
C18 N2 C17 C19 9(3) . .
C17 N2 C18 N1 -2(2) . .
C19 N1 C18 N2 -5(2) . .
C20 N1 C18 N2 -165.1(19) . .
N2 C17 C19 N1 -12(3) . .
C20 N1 C19 C17 162(3) . .
C18 N1 C19 C17 10(3) . .
C19 N1 C20 C21 60(4) . .
C18 N1 C20 C21 -149(2) . .
N1 C20 C21 C20 -134.3(17) . 2_556
